data_4028975
loop_
_publ_author_name
'Poms, David'
'Itzhak, Norbert'
'Kuno, Lev'
'Biali, Silvio E.'

_publ_section_title
;
 Calixradialenes: calixarene derivatives with exocyclic double bonds.
;
_journal_issue 2
_journal_name_full 'The Journal of organic chemistry'
_journal_page_first 538
_journal_page_last 545
_journal_paper_doi 10.1021/jo402223x
_journal_volume 79
_journal_year 2014
_chemical_formula_moiety 'C78 H78 O6, 2.5(H2 O), C2 H3 N'
_chemical_formula_sum 'C80 H81 N O8.5'
_chemical_formula_weight 1192.46
_chemical_name_systematic
; 
 ? 
;
_space_group_IT_number 14
_symmetry_cell_setting monoclinic
_symmetry_space_group_name_Hall '-P 2yn'
_symmetry_space_group_name_H-M 'P 1 21/n 1'
_atom_sites_solution_hydrogens geom
_atom_sites_solution_primary direct
_atom_sites_solution_secondary difmap
_audit_creation_method SHELXL-97
_cell_angle_alpha 90.00
_cell_angle_beta 95.843(1)
_cell_angle_gamma 90.00
_cell_formula_units_Z 4
_cell_length_a 15.927(1)
_cell_length_b 19.085(1)
_cell_length_c 24.566(2)
_cell_measurement_temperature 173(1)
_cell_volume 7428.5(9)
_computing_cell_refinement 'Bruker SMART'
_computing_data_collection 'Bruker SMART'
_computing_data_reduction 'Bruker SAINT'
_computing_molecular_graphics 'Bruker SHELXTL'
_computing_publication_material 'Bruker SHELXTL'
_computing_structure_refinement 'SHELXL-97 (Sheldrick, 1997)'
_computing_structure_solution 'SHELXS-97 (Sheldrick, 1990)'
_diffrn_ambient_temperature 173(1)
_diffrn_measured_fraction_theta_full 0.999
_diffrn_measured_fraction_theta_max 0.999
_diffrn_measurement_device_type 'CCD area detector'
_diffrn_measurement_method 'phi and omega scans'
_diffrn_radiation_monochromator graphite
_diffrn_radiation_source 'fine-focus sealed tube'
_diffrn_radiation_type MoK\a
_diffrn_radiation_wavelength 0.71073
_diffrn_reflns_av_R_equivalents 0.0445
_diffrn_reflns_av_sigmaI/netI 0.0340
_diffrn_reflns_limit_h_max 18
_diffrn_reflns_limit_h_min -18
_diffrn_reflns_limit_k_max 22
_diffrn_reflns_limit_k_min -22
_diffrn_reflns_limit_l_max 29
_diffrn_reflns_limit_l_min -29
_diffrn_reflns_number 70376
_diffrn_reflns_theta_full 25.00
_diffrn_reflns_theta_max 25.00
_diffrn_reflns_theta_min 1.98
_exptl_absorpt_coefficient_mu 0.068
_exptl_absorpt_correction_T_max 0.9852
_exptl_absorpt_correction_T_min 0.9696
_exptl_absorpt_correction_type multi-scan
_exptl_absorpt_process_details 'Bruker SADABS V2.05'
_exptl_crystal_colour colorless
_exptl_crystal_density_diffrn 1.066
_exptl_crystal_density_method 'not measured'
_exptl_crystal_description shapeless
_exptl_crystal_F_000 2544
_exptl_crystal_size_max 0.46
_exptl_crystal_size_mid 0.43
_exptl_crystal_size_min 0.22
_refine_diff_density_max 0.862
_refine_diff_density_min -0.377
_refine_diff_density_rms 0.075
_refine_ls_extinction_method none
_refine_ls_goodness_of_fit_ref 1.112
_refine_ls_hydrogen_treatment mixed
_refine_ls_matrix_type full
_refine_ls_number_parameters 819
_refine_ls_number_reflns 13065
_refine_ls_number_restraints 0
_refine_ls_restrained_S_all 1.112
_refine_ls_R_factor_all 0.1132
_refine_ls_R_factor_gt 0.0978
_refine_ls_shift/su_max 0.004
_refine_ls_shift/su_mean 0.000
_refine_ls_structure_factor_coef Fsqd
_refine_ls_weighting_details 'calc w=1/[\s^2^(Fo^2^)+(0.1203P)^2^+11.1199P] where P=(Fo^2^+2Fc^2^)/3'
_refine_ls_weighting_scheme calc
_refine_ls_wR_factor_gt 0.2436
_refine_ls_wR_factor_ref 0.2560
_reflns_number_gt 10884
_reflns_number_total 13065
_reflns_threshold_expression >2sigma(I)
_cod_data_source_file jo402223x_si_002.cif
_cod_data_source_block davidp3m
_cod_depositor_comments
;
The following automatic conversions were performed:

'_symmetry_cell_setting' value 'Monoclinic' changed to 'monoclinic'
according to
/usr/data/users/saulius/automatic-downloads/current/ACS/lib/dictionaries/cif_core.dic
dictionary named 'cif_core.dic' version 2.4.2 from 2011-04-26.

Automatic conversion script
Id: cif_fix_values 2281 2013-09-26 08:29:07Z andrius 
;
_cod_original_cell_volume 7428.5(8)
_cod_original_sg_symbol_H-M P2(1)/n
_cod_original_formula_sum 'C80 H81 N O8.50'
_cod_database_code 4028975

loop_
_symmetry_equiv_pos_as_xyz
'x, y, z'
'-x+1/2, y+1/2, -z+1/2'
'-x, -y, -z'
'x-1/2, -y-1/2, z-1/2'

loop_
_atom_site_label
_atom_site_type_symbol
_atom_site_fract_x
_atom_site_fract_y
_atom_site_fract_z
_atom_site_U_iso_or_equiv
_atom_site_adp_type
_atom_site_occupancy
_atom_site_symmetry_multiplicity
_atom_site_calc_flag
_atom_site_refinement_flags
C1AC C 0.4980(6) 0.8507(4) 0.1704(3) 0.104(2) Uani 1 1 d .
C2AC C 0.4161(4) 0.8299(3) 0.1810(2) 0.0753(15) Uani 1 1 d .
H2A3 H 0.3750 0.8467 0.1515 0.113 Uiso 1 1 calc R
H2A2 H 0.4031 0.8500 0.2159 0.113 Uiso 1 1 calc R
H2A1 H 0.4136 0.7787 0.1829 0.113 Uiso 1 1 calc R
C1 C 0.4964(2) 0.90329(17) 0.35278(12) 0.0274(7) Uani 1 1 d .
C2 C 0.53830(19) 0.86079(16) 0.39325(12) 0.0243(7) Uani 1 1 d .
C3 C 0.5066(2) 0.85811(16) 0.44443(12) 0.0260(7) Uani 1 1 d .
H3 H 0.5340 0.8286 0.4719 0.031 Uiso 1 1 calc R
C4 C 0.4372(2) 0.89647(17) 0.45674(13) 0.0285(7) Uani 1 1 d .
C5 C 0.3993(2) 0.94017(18) 0.41562(13) 0.0321(8) Uani 1 1 d .
H5 H 0.3522 0.9679 0.4230 0.038 Uiso 1 1 calc R
C6 C 0.4284(2) 0.94418(18) 0.36440(13) 0.0296(7) Uani 1 1 d .
C7 C 0.5918(3) 0.9497(2) 0.29516(16) 0.0496(10) Uani 1 1 d .
H7A H 0.5754 0.9986 0.3001 0.074 Uiso 1 1 calc R
H7B H 0.6105 0.9437 0.2587 0.074 Uiso 1 1 calc R
H7C H 0.6380 0.9374 0.3230 0.074 Uiso 1 1 calc R
C8 C 0.4006(2) 0.89220(19) 0.51196(14) 0.0350(8) Uani 1 1 d .
C9 C 0.3158(3) 0.8538(2) 0.50414(18) 0.0530(11) Uani 1 1 d .
H9A H 0.3237 0.8075 0.4882 0.080 Uiso 1 1 calc R
H9B H 0.2758 0.8809 0.4795 0.080 Uiso 1 1 calc R
H9C H 0.2935 0.8484 0.5396 0.080 Uiso 1 1 calc R
C10 C 0.3878(3) 0.9658(2) 0.53490(16) 0.0463(10) Uani 1 1 d .
H10A H 0.3476 0.9918 0.5097 0.070 Uiso 1 1 calc R
H10B H 0.4420 0.9906 0.5391 0.070 Uiso 1 1 calc R
H10C H 0.3658 0.9619 0.5706 0.070 Uiso 1 1 calc R
C11 C 0.4600(3) 0.8520(2) 0.55402(14) 0.0473(10) Uani 1 1 d .
H11A H 0.4361 0.8512 0.5892 0.071 Uiso 1 1 calc R
H11B H 0.5151 0.8753 0.5585 0.071 Uiso 1 1 calc R
H11C H 0.4668 0.8039 0.5413 0.071 Uiso 1 1 calc R
C12 C 0.3884(2) 0.99475(18) 0.32243(13) 0.0327(8) Uani 1 1 d .
C13 C 0.4113(3) 1.0609(2) 0.32569(16) 0.0510(11) Uani 1 1 d .
H13A H 0.3845 1.0942 0.3010 0.061 Uiso 1 1 calc R
H13B H 0.4548 1.0753 0.3527 0.061 Uiso 1 1 calc R
C14 C 0.3211(2) 0.96663(18) 0.28161(13) 0.0303(7) Uani 1 1 d .
C15 C 0.2726(2) 0.91012(19) 0.29659(13) 0.0324(8) Uani 1 1 d .
H15 H 0.2864 0.8894 0.3315 0.039 Uiso 1 1 calc R
C16 C 0.2055(2) 0.88281(19) 0.26301(13) 0.0314(8) Uani 1 1 d .
C17 C 0.1888(2) 0.91349(18) 0.21169(13) 0.0303(7) Uani 1 1 d .
H17 H 0.1440 0.8950 0.1874 0.036 Uiso 1 1 calc R
C18 C 0.2343(2) 0.96976(17) 0.19413(12) 0.0277(7) Uani 1 1 d .
C19 C 0.3012(2) 0.99647(17) 0.22986(13) 0.0284(7) Uani 1 1 d .
C20 C 0.4181(3) 1.0354(3) 0.18696(19) 0.0558(11) Uani 1 1 d .
H20A H 0.4580 1.0087 0.2119 0.084 Uiso 1 1 calc R
H20B H 0.4455 1.0782 0.1756 0.084 Uiso 1 1 calc R
H20C H 0.4004 1.0069 0.1546 0.084 Uiso 1 1 calc R
C21 C 0.1489(2) 0.8248(2) 0.28233(15) 0.0403(9) Uani 1 1 d .
C22 C 0.1963(3) 0.7753(3) 0.3237(2) 0.0772(16) Uani 1 1 d .
H22A H 0.2132 0.8008 0.3577 0.116 Uiso 1 1 calc R
H22B H 0.2467 0.7573 0.3086 0.116 Uiso 1 1 calc R
H22C H 0.1596 0.7361 0.3313 0.116 Uiso 1 1 calc R
C23 C 0.0756(4) 0.8579(3) 0.3065(3) 0.107(3) Uani 1 1 d .
H23A H 0.0964 0.8857 0.3386 0.160 Uiso 1 1 calc R
H23B H 0.0378 0.8212 0.3175 0.160 Uiso 1 1 calc R
H23C H 0.0448 0.8883 0.2792 0.160 Uiso 1 1 calc R
C24 C 0.1138(4) 0.7765(3) 0.2349(2) 0.0752(15) Uani 1 1 d .
H24A H 0.0806 0.7388 0.2493 0.113 Uiso 1 1 calc R
H24B H 0.1608 0.7562 0.2174 0.113 Uiso 1 1 calc R
H24C H 0.0779 0.8038 0.2080 0.113 Uiso 1 1 calc R
C25 C 0.2077(2) 1.00147(17) 0.13965(13) 0.0282(7) Uani 1 1 d .
C26 C 0.2130(2) 1.06898(19) 0.12826(14) 0.0386(9) Uani 1 1 d .
H26A H 0.2349 1.1009 0.1558 0.046 Uiso 1 1 calc R
H26B H 0.1948 1.0856 0.0925 0.046 Uiso 1 1 calc R
C27 C 0.1680(2) 0.95253(17) 0.09630(12) 0.0285(7) Uani 1 1 d .
C28 C 0.0811(2) 0.94229(18) 0.08921(13) 0.0311(7) Uani 1 1 d .
H28 H 0.0468 0.9660 0.1127 0.037 Uiso 1 1 calc R
C29 C 0.0427(2) 0.89813(16) 0.04841(12) 0.0285(7) Uani 1 1 d .
C30 C 0.0954(2) 0.86596(16) 0.01396(13) 0.0290(7) Uani 1 1 d .
H30 H 0.0709 0.8369 -0.0148 0.035 Uiso 1 1 calc R
C31 C 0.1827(2) 0.87476(16) 0.02004(12) 0.0264(7) Uani 1 1 d .
C32 C 0.2185(2) 0.91739(17) 0.06237(13) 0.0274(7) Uani 1 1 d .
C33 C 0.3411(3) 0.9747(2) 0.03812(17) 0.0459(9) Uani 1 1 d .
H33A H 0.3224 0.9648 -0.0004 0.069 Uiso 1 1 calc R
H33B H 0.4028 0.9720 0.0440 0.069 Uiso 1 1 calc R
H33C H 0.3228 1.0219 0.0474 0.069 Uiso 1 1 calc R
C34 C -0.0529(2) 0.88571(18) 0.04433(14) 0.0345(8) Uani 1 1 d .
C35 C -0.0735(3) 0.8449(2) 0.09492(16) 0.0496(10) Uani 1 1 d .
H35A H -0.0403 0.8016 0.0980 0.074 Uiso 1 1 calc R
H35B H -0.1337 0.8334 0.0915 0.074 Uiso 1 1 calc R
H35C H -0.0595 0.8736 0.1277 0.074 Uiso 1 1 calc R
C36 C -0.1001(2) 0.9558(2) 0.04220(19) 0.0486(10) Uani 1 1 d .
H36A H -0.0843 0.9821 0.0760 0.073 Uiso 1 1 calc R
H36B H -0.1611 0.9471 0.0385 0.073 Uiso 1 1 calc R
H36C H -0.0852 0.9831 0.0108 0.073 Uiso 1 1 calc R
C37 C -0.0837(2) 0.8444(2) -0.00726(15) 0.0421(9) Uani 1 1 d .
H37A H -0.0694 0.8700 -0.0396 0.063 Uiso 1 1 calc R
H37B H -0.1450 0.8384 -0.0091 0.063 Uiso 1 1 calc R
H37C H -0.0564 0.7983 -0.0060 0.063 Uiso 1 1 calc R
C38 C 0.2363(2) 0.84025(16) -0.01849(13) 0.0285(7) Uani 1 1 d .
C39 C 0.2203(2) 0.85006(19) -0.07204(14) 0.0375(8) Uani 1 1 d .
H39A H 0.1746 0.8791 -0.0859 0.045 Uiso 1 1 calc R
H39B H 0.2545 0.8280 -0.0965 0.045 Uiso 1 1 calc R
C40 C 0.3078(2) 0.79480(16) 0.00411(12) 0.0276(7) Uani 1 1 d .
C41 C 0.3888(2) 0.80738(17) -0.00939(14) 0.0337(8) Uani 1 1 d .
H41 H 0.3977 0.8445 -0.0339 0.040 Uiso 1 1 calc R
C42 C 0.4575(2) 0.76746(18) 0.01169(15) 0.0375(8) Uani 1 1 d .
C43 C 0.4410(2) 0.71082(17) 0.04456(14) 0.0322(8) Uani 1 1 d .
H43 H 0.4871 0.6827 0.0592 0.039 Uiso 1 1 calc R
C44 C 0.3600(2) 0.69315(16) 0.05715(12) 0.0256(7) Uani 1 1 d .
C45 C 0.2936(2) 0.73792(16) 0.03824(12) 0.0249(7) Uani 1 1 d .
C46 C 0.1952(2) 0.73725(19) 0.10425(14) 0.0344(8) Uani 1 1 d .
H46A H 0.2377 0.7127 0.1288 0.052 Uiso 1 1 calc R
H46B H 0.1389 0.7194 0.1097 0.052 Uiso 1 1 calc R
H46C H 0.1977 0.7876 0.1122 0.052 Uiso 1 1 calc R
C47 C 0.5468(3) 0.7850(2) -0.0028(2) 0.0551(12) Uani 1 1 d .
C48 C 0.5681(3) 0.8610(3) 0.0146(3) 0.0871(18) Uani 1 1 d .
H48A H 0.5600 0.8670 0.0533 0.131 Uiso 1 1 calc R
H48B H 0.5308 0.8932 -0.0075 0.131 Uiso 1 1 calc R
H48C H 0.6269 0.8711 0.0090 0.131 Uiso 1 1 calc R
C49 C 0.5494(5) 0.7821(6) -0.0633(3) 0.155(4) Uani 1 1 d .
H49A H 0.5866 0.8192 -0.0746 0.232 Uiso 1 1 calc R
H49B H 0.4924 0.7890 -0.0816 0.232 Uiso 1 1 calc R
H49C H 0.5709 0.7364 -0.0735 0.232 Uiso 1 1 calc R
C50 C 0.6127(4) 0.7410(5) 0.0280(5) 0.198(6) Uani 1 1 d .
H50A H 0.6157 0.6955 0.0099 0.297 Uiso 1 1 calc R
H50B H 0.5983 0.7341 0.0655 0.297 Uiso 1 1 calc R
H50C H 0.6675 0.7646 0.0290 0.297 Uiso 1 1 calc R
C51 C 0.3478(2) 0.62531(16) 0.08582(12) 0.0258(7) Uani 1 1 d .
C52 C 0.2793(2) 0.58604(18) 0.07718(14) 0.0357(8) Uani 1 1 d .
H52A H 0.2341 0.6004 0.0514 0.043 Uiso 1 1 calc R
H52B H 0.2754 0.5434 0.0967 0.043 Uiso 1 1 calc R
C53 C 0.42168(19) 0.59737(15) 0.12198(12) 0.0242(7) Uani 1 1 d .
C54 C 0.4784(2) 0.55219(16) 0.10096(13) 0.0278(7) Uani 1 1 d .
H54 H 0.4689 0.5391 0.0635 0.033 Uiso 1 1 calc R
C55 C 0.5487(2) 0.52517(17) 0.13232(13) 0.0292(7) Uani 1 1 d .
C56 C 0.5597(2) 0.54453(16) 0.18707(13) 0.0290(7) Uani 1 1 d .
H56 H 0.6065 0.5261 0.2096 0.035 Uiso 1 1 calc R
C57 C 0.5047(2) 0.59016(16) 0.21035(13) 0.0250(7) Uani 1 1 d .
C58 C 0.43571(19) 0.61633(15) 0.17714(12) 0.0234(6) Uani 1 1 d .
C59 C 0.3120(2) 0.6256(2) 0.22074(15) 0.0367(8) Uani 1 1 d .
H59A H 0.2818 0.5970 0.1919 0.055 Uiso 1 1 calc R
H59B H 0.2731 0.6596 0.2343 0.055 Uiso 1 1 calc R
H59C H 0.3348 0.5952 0.2509 0.055 Uiso 1 1 calc R
C60 C 0.6117(2) 0.4786(2) 0.10612(16) 0.0404(9) Uani 1 1 d .
C64 C 0.52113(19) 0.61101(16) 0.26951(12) 0.0248(7) Uani 1 1 d .
C65 C 0.4945(2) 0.57114(18) 0.30776(14) 0.0346(8) Uani 1 1 d .
H65A H 0.4647 0.5291 0.2981 0.042 Uiso 1 1 calc R
H65B H 0.5049 0.5844 0.3451 0.042 Uiso 1 1 calc R
C66 C 0.5744(2) 0.67536(17) 0.28149(12) 0.0262(7) Uani 1 1 d .
C67 C 0.6417(2) 0.6862(2) 0.25036(15) 0.0376(8) Uani 1 1 d .
H67 H 0.6465 0.6568 0.2196 0.045 Uiso 1 1 calc R
C68 C 0.7014(3) 0.7374(2) 0.26218(16) 0.0472(10) Uani 1 1 d .
C69 C 0.6910(2) 0.78190(19) 0.30575(15) 0.0366(8) Uani 1 1 d .
H69 H 0.7312 0.8180 0.3145 0.044 Uiso 1 1 calc R
C70 C 0.62349(19) 0.77520(16) 0.33691(12) 0.0258(7) Uani 1 1 d .
C71 C 0.56520(19) 0.72085(16) 0.32508(12) 0.0243(7) Uani 1 1 d .
C72 C 0.4203(2) 0.7287(2) 0.33869(15) 0.0358(8) Uani 1 1 d .
H72A H 0.4175 0.7785 0.3287 0.054 Uiso 1 1 calc R
H72B H 0.3814 0.7193 0.3662 0.054 Uiso 1 1 calc R
H72C H 0.4045 0.7002 0.3061 0.054 Uiso 1 1 calc R
C73 C 0.7790(3) 0.7450(3) 0.2298(2) 0.0797(18) Uani 1 1 d .
C77 C 0.61764(19) 0.82235(16) 0.38523(12) 0.0248(7) Uani 1 1 d .
C78 C 0.6844(2) 0.83146(17) 0.42135(13) 0.0308(7) Uani 1 1 d .
H78A H 0.6812 0.8620 0.4516 0.037 Uiso 1 1 calc R
H78B H 0.7356 0.8075 0.4170 0.037 Uiso 1 1 calc R
C61A C 0.6425(4) 0.5199(3) 0.0556(3) 0.0574(18) Uiso 0.740(9) 1 d P
C62A C 0.5668(4) 0.4130(3) 0.0799(3) 0.0564(18) Uiso 0.740(9) 1 d P
C63A C 0.6884(5) 0.4602(4) 0.1442(3) 0.067(2) Uiso 0.740(9) 1 d P
C74A C 0.7782(7) 0.6985(6) 0.1815(4) 0.073(3) Uiso 0.568(12) 1 d P
C75A C 0.8604(9) 0.7329(7) 0.2712(6) 0.106(5) Uiso 0.568(12) 1 d P
C76A C 0.7811(9) 0.8273(7) 0.2098(5) 0.101(4) Uiso 0.568(12) 1 d P
C61B C 0.5961(16) 0.4626(13) 0.0518(10) 0.087(8) Uiso 0.260(9) 1 d P
C62B C 0.6349(14) 0.4159(12) 0.1513(9) 0.077(7) Uiso 0.260(9) 1 d P
C63B C 0.7070(13) 0.5049(12) 0.1281(9) 0.071(6) Uiso 0.260(9) 1 d P
C74B C 0.7509(8) 0.7310(7) 0.1656(5) 0.065(4) Uiso 0.432(12) 1 d P
C75B C 0.8395(14) 0.6702(12) 0.2435(9) 0.134(8) Uiso 0.432(12) 1 d P
C76B C 0.8324(9) 0.8013(8) 0.2378(6) 0.079(5) Uiso 0.432(12) 1 d P
N1 N 0.5633(7) 0.8688(7) 0.1631(4) 0.206(5) Uani 1 1 d .
O1 O 0.50455(13) 0.71160(12) 0.36062(8) 0.0271(5) Uani 1 1 d .
O2 O 0.52152(14) 0.90527(13) 0.30064(9) 0.0335(5) Uani 1 1 d .
O3 O 0.38013(13) 0.66205(11) 0.19887(9) 0.0270(5) Uani 1 1 d .
O4 O 0.21131(13) 0.72566(12) 0.04883(9) 0.0290(5) Uani 1 1 d .
O5 O 0.30516(14) 0.92434(12) 0.07214(9) 0.0338(5) Uani 1 1 d .
O6 O 0.34574(16) 1.05357(12) 0.21424(10) 0.0374(6) Uani 1 1 d .
O1W O 0.5857(11) 1.0485(9) 0.1102(7) 0.179(6) Uiso 0.50 1 d P
O2W O 0.6411(9) 1.0260(7) 0.1302(5) 0.125(4) Uiso 0.50 1 d P
O3W O 0.7061(10) 0.9847(8) 0.1306(7) 0.153(5) Uiso 0.50 1 d P
O4W O 0.7339(12) 1.0030(11) 0.1697(10) 0.191(7) Uiso 0.50 1 d P
O5W O 0.7187(19) 1.0392(17) 0.2007(13) 0.295(13) Uiso 0.50 1 d P

loop_
_atom_site_aniso_label
_atom_site_aniso_U_11
_atom_site_aniso_U_22
_atom_site_aniso_U_33
_atom_site_aniso_U_23
_atom_site_aniso_U_13
_atom_site_aniso_U_12
C1AC 0.137(7) 0.119(6) 0.061(4) -0.022(4) 0.030(4) -0.022(5)
C2AC 0.097(4) 0.045(3) 0.081(4) 0.004(3) 0.001(3) -0.009(3)
C1 0.0288(17) 0.0328(18) 0.0188(15) -0.0044(13) -0.0051(13) -0.0054(14)
C2 0.0251(16) 0.0259(16) 0.0208(15) -0.0049(12) -0.0030(12) -0.0057(13)
C3 0.0305(17) 0.0255(16) 0.0206(15) -0.0011(12) -0.0041(13) -0.0058(13)
C4 0.0301(17) 0.0312(17) 0.0230(16) -0.0075(13) -0.0022(13) -0.0110(14)
C5 0.0273(17) 0.0380(19) 0.0297(17) -0.0096(14) -0.0029(13) 0.0021(14)
C6 0.0289(17) 0.0347(18) 0.0231(16) -0.0049(14) -0.0076(13) -0.0004(14)
C7 0.046(2) 0.064(3) 0.038(2) 0.0116(19) 0.0045(18) -0.005(2)
C8 0.040(2) 0.0357(19) 0.0308(18) -0.0084(15) 0.0098(15) -0.0111(15)
C9 0.048(2) 0.063(3) 0.050(2) -0.011(2) 0.0174(19) -0.021(2)
C10 0.058(3) 0.046(2) 0.037(2) -0.0112(17) 0.0177(18) -0.0084(19)
C11 0.070(3) 0.052(2) 0.0217(18) -0.0016(16) 0.0101(17) -0.009(2)
C12 0.0337(18) 0.0364(19) 0.0262(17) -0.0046(14) -0.0063(14) 0.0071(15)
C13 0.062(3) 0.044(2) 0.041(2) -0.0066(18) -0.0253(19) 0.002(2)
C14 0.0309(17) 0.0356(18) 0.0229(16) -0.0055(14) -0.0041(13) 0.0098(14)
C15 0.0327(18) 0.045(2) 0.0190(16) 0.0032(14) -0.0010(13) 0.0098(15)
C16 0.0251(16) 0.045(2) 0.0240(16) -0.0014(14) 0.0032(13) 0.0054(15)
C17 0.0218(16) 0.042(2) 0.0259(17) -0.0053(14) -0.0020(13) 0.0024(14)
C18 0.0285(17) 0.0320(17) 0.0218(16) -0.0060(13) -0.0005(13) 0.0101(14)
C19 0.0287(17) 0.0293(17) 0.0263(17) -0.0037(13) -0.0015(13) 0.0074(14)
C20 0.053(3) 0.061(3) 0.054(3) 0.010(2) 0.006(2) -0.012(2)
C21 0.0299(18) 0.059(2) 0.0317(19) 0.0044(17) 0.0029(15) -0.0022(17)
C22 0.064(3) 0.088(4) 0.076(3) 0.034(3) -0.012(3) -0.023(3)
C23 0.080(4) 0.080(4) 0.174(7) -0.006(4) 0.082(5) -0.005(3)
C24 0.097(4) 0.070(3) 0.057(3) 0.007(3) 0.004(3) -0.032(3)
C25 0.0281(16) 0.0328(18) 0.0226(16) -0.0040(13) -0.0017(13) 0.0090(14)
C26 0.050(2) 0.034(2) 0.0278(18) -0.0007(15) -0.0127(16) 0.0093(16)
C27 0.0379(19) 0.0269(17) 0.0192(15) 0.0029(13) -0.0039(13) 0.0072(14)
C28 0.0369(19) 0.0352(18) 0.0208(16) 0.0017(13) 0.0006(13) 0.0104(15)
C29 0.0374(18) 0.0244(16) 0.0221(16) 0.0059(13) -0.0053(13) 0.0034(14)
C30 0.0395(19) 0.0220(16) 0.0234(16) 0.0019(13) -0.0076(14) 0.0005(14)
C31 0.0383(18) 0.0205(15) 0.0191(15) 0.0040(12) -0.0025(13) 0.0070(13)
C32 0.0300(17) 0.0272(17) 0.0234(16) 0.0038(13) -0.0050(13) 0.0070(13)
C33 0.045(2) 0.048(2) 0.045(2) -0.0032(18) 0.0073(18) -0.0068(18)
C34 0.0360(19) 0.0334(19) 0.0336(18) 0.0092(15) 0.0008(15) -0.0014(15)
C35 0.055(2) 0.056(3) 0.039(2) 0.0085(19) 0.0073(18) -0.011(2)
C36 0.032(2) 0.045(2) 0.068(3) 0.005(2) 0.0001(18) 0.0029(17)
C37 0.0338(19) 0.050(2) 0.040(2) 0.0069(17) -0.0084(16) -0.0054(17)
C38 0.0414(19) 0.0192(15) 0.0245(16) -0.0012(13) 0.0014(14) -0.0004(14)
C39 0.054(2) 0.0318(19) 0.0262(18) 0.0004(14) 0.0012(16) 0.0067(16)
C40 0.0433(19) 0.0219(16) 0.0178(15) -0.0051(12) 0.0044(13) 0.0054(14)
C41 0.047(2) 0.0271(17) 0.0299(18) 0.0040(14) 0.0181(15) 0.0012(15)
C42 0.041(2) 0.0297(18) 0.044(2) 0.0006(15) 0.0179(17) 0.0058(15)
C43 0.0323(18) 0.0275(17) 0.0380(19) 0.0000(14) 0.0094(15) 0.0061(14)
C44 0.0341(17) 0.0242(16) 0.0187(15) -0.0049(12) 0.0041(13) 0.0012(13)
C45 0.0306(17) 0.0269(16) 0.0175(15) -0.0045(12) 0.0034(12) 0.0012(13)
C46 0.0330(18) 0.041(2) 0.0302(18) 0.0048(15) 0.0087(14) 0.0048(15)
C47 0.047(2) 0.045(2) 0.079(3) 0.014(2) 0.034(2) 0.0037(19)
C48 0.061(3) 0.077(4) 0.127(5) 0.004(4) 0.026(3) -0.020(3)
C49 0.117(6) 0.238(11) 0.127(6) -0.071(7) 0.099(5) -0.066(7)
C50 0.048(3) 0.149(7) 0.411(17) 0.176(10) 0.094(6) 0.039(4)
C51 0.0312(17) 0.0248(16) 0.0213(15) -0.0031(12) 0.0025(13) 0.0042(13)
C52 0.0374(19) 0.0310(18) 0.0367(19) 0.0068(15) -0.0065(15) -0.0006(15)
C53 0.0284(16) 0.0192(15) 0.0254(16) 0.0026(12) 0.0046(13) -0.0027(12)
C54 0.0383(18) 0.0234(16) 0.0216(15) -0.0035(12) 0.0030(13) 0.0002(14)
C55 0.0362(18) 0.0242(16) 0.0275(17) -0.0004(13) 0.0043(14) 0.0028(14)
C56 0.0286(17) 0.0250(16) 0.0329(18) 0.0028(13) 0.0010(14) 0.0051(13)
C57 0.0288(16) 0.0202(15) 0.0265(16) -0.0010(12) 0.0046(13) -0.0046(13)
C58 0.0264(16) 0.0166(14) 0.0280(16) 0.0010(12) 0.0069(13) -0.0023(12)
C59 0.0294(18) 0.047(2) 0.0348(19) 0.0008(16) 0.0079(15) -0.0028(16)
C60 0.042(2) 0.037(2) 0.043(2) -0.0075(16) 0.0058(17) 0.0139(16)
C64 0.0251(16) 0.0241(16) 0.0249(16) -0.0010(12) 0.0007(12) 0.0016(13)
C65 0.045(2) 0.0299(18) 0.0285(18) -0.0006(14) 0.0004(15) -0.0075(15)
C66 0.0273(16) 0.0294(17) 0.0216(15) 0.0005(13) 0.0003(12) 0.0006(13)
C67 0.041(2) 0.042(2) 0.0328(19) -0.0112(16) 0.0163(15) -0.0077(16)
C68 0.043(2) 0.057(3) 0.045(2) -0.0100(19) 0.0191(18) -0.0171(19)
C69 0.0311(18) 0.040(2) 0.040(2) -0.0093(16) 0.0085(15) -0.0153(15)
C70 0.0254(16) 0.0282(17) 0.0235(16) 0.0006(13) 0.0012(12) -0.0006(13)
C71 0.0225(15) 0.0291(16) 0.0206(15) 0.0034(12) -0.0010(12) 0.0007(13)
C72 0.0249(17) 0.041(2) 0.042(2) -0.0079(16) 0.0066(15) -0.0042(15)
C73 0.072(3) 0.097(4) 0.079(4) -0.035(3) 0.048(3) -0.042(3)
C77 0.0297(17) 0.0241(16) 0.0201(15) 0.0035(12) 0.0004(12) -0.0070(13)
C78 0.0329(18) 0.0286(17) 0.0297(17) 0.0016(14) -0.0035(14) -0.0016(14)
N1 0.189(9) 0.307(14) 0.139(7) -0.087(8) 0.091(7) -0.110(9)
O1 0.0250(11) 0.0342(12) 0.0229(11) -0.0013(9) 0.0065(9) -0.0034(9)
O2 0.0355(13) 0.0449(14) 0.0195(11) 0.0020(10) 0.0000(9) 0.0000(11)
O3 0.0289(12) 0.0258(11) 0.0274(11) -0.0028(9) 0.0080(9) 0.0022(9)
O4 0.0282(12) 0.0347(13) 0.0237(11) 0.0023(9) 0.0007(9) 0.0014(10)
O5 0.0326(13) 0.0358(13) 0.0317(13) -0.0049(10) -0.0030(10) 0.0051(10)
O6 0.0446(15) 0.0313(13) 0.0335(13) 0.0015(10) -0.0095(11) -0.0019(11)

loop_
_atom_type_symbol
_atom_type_description
_atom_type_scat_dispersion_real
_atom_type_scat_dispersion_imag
_atom_type_scat_source
C C 0.0033 0.0016 'International Tables Vol C Tables 4.2.6.8 and 6.1.1.4'
H H 0.0000 0.0000 'International Tables Vol C Tables 4.2.6.8 and 6.1.1.4'
N N 0.0061 0.0033 'International Tables Vol C Tables 4.2.6.8 and 6.1.1.4'
O O 0.0106 0.0060 'International Tables Vol C Tables 4.2.6.8 and 6.1.1.4'

loop_
_geom_angle_atom_site_label_1
_geom_angle_atom_site_label_2
_geom_angle_atom_site_label_3
_geom_angle
N1 C1AC C2AC 178.0(9)
O2 C1 C6 118.8(3)
O2 C1 C2 120.8(3)
C6 C1 C2 120.4(3)
C1 C2 C3 117.9(3)
C1 C2 C77 122.7(3)
C3 C2 C77 119.2(3)
C4 C3 C2 123.0(3)
C3 C4 C5 117.0(3)
C3 C4 C8 123.3(3)
C5 C4 C8 119.7(3)
C6 C5 C4 121.9(3)
C5 C6 C1 119.7(3)
C5 C6 C12 120.0(3)
C1 C6 C12 120.3(3)
C9 C8 C4 109.0(3)
C9 C8 C11 108.7(3)
C4 C8 C11 111.0(3)
C9 C8 C10 109.6(3)
C4 C8 C10 110.7(3)
C11 C8 C10 107.8(3)
C13 C12 C14 124.3(3)
C13 C12 C6 118.6(3)
C14 C12 C6 117.1(3)
C15 C14 C19 118.2(3)
C15 C14 C12 118.7(3)
C19 C14 C12 123.0(3)
C16 C15 C14 123.2(3)
C15 C16 C17 116.5(3)
C15 C16 C21 122.0(3)
C17 C16 C21 121.4(3)
C18 C17 C16 123.3(3)
C17 C18 C19 118.2(3)
C17 C18 C25 118.9(3)
C19 C18 C25 122.8(3)
O6 C19 C14 120.0(3)
O6 C19 C18 119.5(3)
C14 C19 C18 120.5(3)
C23 C21 C22 110.4(5)
C23 C21 C16 108.9(4)
C22 C21 C16 112.6(3)
C23 C21 C24 108.3(5)
C22 C21 C24 104.4(4)
C16 C21 C24 112.1(3)
C26 C25 C18 124.5(3)
C26 C25 C27 119.0(3)
C18 C25 C27 116.3(3)
C32 C27 C28 119.2(3)
C32 C27 C25 119.7(3)
C28 C27 C25 121.1(3)
C27 C28 C29 122.0(3)
C30 C29 C28 116.9(3)
C30 C29 C34 123.2(3)
C28 C29 C34 119.8(3)
C31 C30 C29 122.5(3)
C30 C31 C32 118.6(3)
C30 C31 C38 120.6(3)
C32 C31 C38 120.8(3)
O5 C32 C27 118.6(3)
O5 C32 C31 120.7(3)
C27 C32 C31 120.7(3)
C35 C34 C37 109.4(3)
C35 C34 C29 108.6(3)
C37 C34 C29 111.5(3)
C35 C34 C36 109.1(3)
C37 C34 C36 107.9(3)
C29 C34 C36 110.4(3)
C39 C38 C31 120.1(3)
C39 C38 C40 120.9(3)
C31 C38 C40 119.0(3)
C41 C40 C45 119.2(3)
C41 C40 C38 120.3(3)
C45 C40 C38 120.5(3)
C40 C41 C42 122.2(3)
C41 C42 C43 117.0(3)
C41 C42 C47 120.4(3)
C43 C42 C47 122.5(3)
C42 C43 C44 123.3(3)
C43 C44 C45 117.5(3)
C43 C44 C51 118.7(3)
C45 C44 C51 123.6(3)
O4 C45 C44 122.2(3)
O4 C45 C40 117.2(3)
C44 C45 C40 120.4(3)
O4 C45 H2A2 99.3
C44 C45 H2A2 77.7
C40 C45 H2A2 97.3
C50 C47 C49 113.3(7)
C50 C47 C42 112.3(4)
C49 C47 C42 110.0(5)
C50 C47 C48 105.4(6)
C49 C47 C48 106.5(5)
C42 C47 C48 108.9(4)
C52 C51 C44 124.0(3)
C52 C51 C53 118.6(3)
C44 C51 C53 117.1(3)
C54 C53 C58 118.4(3)
C54 C53 C51 120.2(3)
C58 C53 C51 121.4(3)
C53 C54 C55 122.8(3)
C56 C55 C54 116.9(3)
C56 C55 C60 122.5(3)
C54 C55 C60 120.5(3)
C55 C56 C57 122.6(3)
C58 C57 C56 118.3(3)
C58 C57 C64 121.4(3)
C56 C57 C64 120.3(3)
O3 C58 C57 119.7(3)
O3 C58 C53 119.4(3)
C57 C58 C53 120.9(3)
C61B C60 C63A 127.6(11)
C61B C60 C55 118.6(11)
C63A C60 C55 113.6(4)
C61B C60 C62A 51.9(11)
C63A C60 C62A 112.3(4)
C55 C60 C62A 110.4(4)
C61B C60 C61A 52.3(11)
C63A C60 C61A 107.9(4)
C55 C60 C61A 108.0(3)
C62A C60 C61A 104.0(4)
C61B C60 C63B 117.5(13)
C63A C60 C63B 36.8(8)
C55 C60 C63B 108.0(8)
C62A C60 C63B 139.3(8)
C61A C60 C63B 75.9(8)
C61B C60 C62B 120.0(13)
C63A C60 C62B 45.4(8)
C55 C60 C62B 104.5(8)
C62A C60 C62B 75.8(8)
C61A C60 C62B 145.1(9)
C63B C60 C62B 82.2(11)
C65 C64 C57 120.1(3)
C65 C64 C66 123.4(3)
C57 C64 C66 116.4(3)
C67 C66 C71 118.3(3)
C67 C66 C64 117.6(3)
C71 C66 C64 123.8(3)
C68 C67 C66 122.9(3)
C67 C68 C69 117.6(3)
C67 C68 C73 122.1(4)
C69 C68 C73 120.3(4)
C70 C69 C68 121.9(3)
C69 C70 C71 119.2(3)
C69 C70 C77 119.7(3)
C71 C70 C77 121.0(3)
O1 C71 C66 122.7(3)
O1 C71 C70 117.1(3)
C66 C71 C70 120.0(3)
C76B C73 C74A 122.6(8)
C76B C73 C68 121.2(7)
C74A C73 C68 114.4(5)
C76B C73 C75A 64.4(8)
C74A C73 C75A 111.5(8)
C68 C73 C75A 107.6(6)
C76B C73 C74B 112.0(8)
C74A C73 C74B 30.7(5)
C68 C73 C74B 109.3(6)
C75A C73 C74B 136.9(8)
C76B C73 C76A 42.7(7)
C74A C73 C76A 109.4(7)
C68 C73 C76A 106.6(6)
C75A C73 C76A 107.0(7)
C74B C73 C76A 83.1(7)
C76B C73 C75B 107.0(10)
C74A C73 C75B 67.8(9)
C68 C73 C75B 106.2(8)
C75A C73 C75B 49.6(8)
C74B C73 C75B 98.4(9)
C76A C73 C75B 144.6(9)
C78 C77 C2 118.7(3)
C78 C77 C70 119.9(3)
C2 C77 C70 121.4(3)
C1AC N1 O3W 154.9(11)
C71 O1 C72 115.0(2)
C1 O2 C7 114.2(3)
C58 O3 C59 112.0(2)
C45 O4 C46 114.8(2)
C32 O5 C33 114.5(3)
C19 O6 C20 113.6(3)

loop_
_geom_bond_atom_site_label_1
_geom_bond_atom_site_label_2
_geom_bond_distance
C1AC N1 1.127(10)
C1AC C2AC 1.412(10)
C1 O2 1.381(4)
C1 C6 1.388(5)
C1 C2 1.399(4)
C2 C3 1.403(4)
C2 C77 1.491(4)
C3 C4 1.384(5)
C4 C5 1.399(5)
C4 C8 1.532(5)
C5 C6 1.387(5)
C6 C12 1.506(5)
C7 O2 1.421(5)
C8 C9 1.532(5)
C8 C11 1.534(6)
C8 C10 1.534(5)
C12 C13 1.314(5)
C12 C14 1.491(4)
C14 C15 1.398(5)
C14 C19 1.400(5)
C15 C16 1.384(5)
C16 C17 1.391(5)
C16 C21 1.533(5)
C17 C18 1.389(5)
C18 C19 1.405(4)
C18 C25 1.490(4)
C19 O6 1.376(4)
C20 O6 1.434(5)
C21 C23 1.501(6)
C21 C22 1.529(6)
C21 C24 1.545(6)
C25 C26 1.323(5)
C25 C27 1.507(4)
C27 C32 1.389(5)
C27 C28 1.390(5)
C28 C29 1.402(5)
C29 C30 1.394(5)
C29 C34 1.534(5)
C30 C31 1.392(5)
C31 C32 1.396(4)
C31 C38 1.492(4)
C32 O5 1.383(4)
C33 O5 1.431(5)
C34 C35 1.531(5)
C34 C37 1.531(5)
C34 C36 1.534(5)
C38 C39 1.328(5)
C38 C40 1.493(5)
C40 C41 1.385(5)
C40 C45 1.404(4)
C41 C42 1.390(5)
C42 C43 1.390(5)
C42 C47 1.538(5)
C43 C44 1.399(5)
C44 C45 1.402(4)
C44 C51 1.496(4)
C45 O4 1.381(4)
C45 H2A2 5.0107
C46 O4 1.428(4)
C47 C50 1.489(8)
C47 C49 1.493(9)
C47 C48 1.539(7)
C51 C52 1.323(5)
C51 C53 1.498(4)
C53 C54 1.386(4)
C53 C58 1.398(4)
C54 C55 1.392(5)
C55 C56 1.389(5)
C55 C60 1.530(5)
C56 C57 1.399(4)
C57 C58 1.393(4)
C57 C64 1.504(4)
C58 O3 1.388(4)
C59 O3 1.438(4)
C60 C61B 1.37(3)
C60 C63A 1.502(8)
C60 C62A 1.549(7)
C60 C61A 1.588(7)
C60 C63B 1.64(2)
C60 C62B 1.65(2)
C64 C65 1.313(5)
C64 C66 1.504(4)
C66 C67 1.394(5)
C66 C71 1.398(4)
C67 C68 1.375(5)
C68 C69 1.390(5)
C68 C73 1.543(6)
C69 C70 1.388(5)
C70 C71 1.403(4)
C70 C77 1.500(4)
C71 O1 1.378(4)
C72 O1 1.431(4)
C73 C76B 1.372(15)
C73 C74A 1.481(11)
C73 C75A 1.581(15)
C73 C74B 1.617(14)
C73 C76A 1.647(14)
C73 C75B 1.74(2)
C77 C78 1.325(4)
N1 O3W 3.329(17)
